data_7233833
loop_
_publ_author_name
'I. V. Klimovich'
'L. I. Leshanskaya'
'S. I. Troyanov'
'D. V. Anokhin'
'D. V. Novikov'
'A. A. Piryazev'
'D. A. Ivanov'
'N. N. Dremova'
'P. A. Troshin'

_publ_section_title
;
 Design of indigo derivatives as environment-friendly organic
 semiconductors for sustainable organic electronics
;
_journal_name_full 'Journal of Materials Chemistry C'
_journal_page_first 7621
_journal_page_last 7631
_journal_paper_doi 10.1039/C4TC00550C
_journal_volume 2
_journal_year 2014
_chemical_formula_sum 'C16 H8 F2 N2 O2'
_chemical_formula_weight 298.24
_space_group_IT_number 14
_space_group_name_Hall '-P 2ybc'
_space_group_name_H-M_alt 'P 1 21/c 1'
_symmetry_cell_setting monoclinic
_symmetry_space_group_name_H-M 'P 1 21/c 1'
_atom_sites_solution_hydrogens geom
_atom_sites_solution_primary direct
_atom_sites_solution_secondary difmap
_cell_angle_alpha 90.00
_cell_angle_beta 101.070(10)
_cell_angle_gamma 90.00
_cell_formula_units_Z 2
_cell_length_a 8.2730(10)
_cell_length_b 6.0598(4)
_cell_length_c 12.2500(7)
_cell_measurement_reflns_used 6353
_cell_measurement_temperature 100(2)
_cell_measurement_theta_max 32
_cell_measurement_theta_min 5
_cell_volume 602.70(9)
_computing_cell_refinement XDS
_computing_data_collection XDS
_computing_data_reduction XDS
_computing_structure_refinement 'SHELXL-97 (Sheldrick, 1997)'
_computing_structure_solution 'SHELXS-97 (Sheldrick, 1990)'
_diffrn_ambient_temperature 100(2)
_diffrn_measured_fraction_theta_full 0.956
_diffrn_measured_fraction_theta_max 0.944
_diffrn_measurement_device_type MAR225
_diffrn_measurement_method CCD
_diffrn_radiation_monochromator Si(111)
_diffrn_radiation_source 'BL 14.2 PSF, BESSY, Berlin, Germany'
_diffrn_radiation_type synchrotron
_diffrn_radiation_wavelength 0.85507
_diffrn_reflns_av_R_equivalents 0.0485
_diffrn_reflns_av_sigmaI/netI 0.0334
_diffrn_reflns_limit_h_max 10
_diffrn_reflns_limit_h_min -10
_diffrn_reflns_limit_k_max 8
_diffrn_reflns_limit_k_min -8
_diffrn_reflns_limit_l_max 15
_diffrn_reflns_limit_l_min -15
_diffrn_reflns_number 8834
_diffrn_reflns_theta_full 30.55
_diffrn_reflns_theta_max 34.73
_diffrn_reflns_theta_min 4.53
_exptl_absorpt_coefficient_mu 0.131
_exptl_absorpt_correction_type none
_exptl_crystal_colour black
_exptl_crystal_density_diffrn 1.643
_exptl_crystal_density_method 'not measured'
_exptl_crystal_description plate
_exptl_crystal_F_000 304
_exptl_crystal_size_max 0.03
_exptl_crystal_size_mid 0.02
_exptl_crystal_size_min 0.005
_refine_diff_density_max 0.343
_refine_diff_density_min -0.261
_refine_diff_density_rms 0.059
_refine_ls_extinction_method none
_refine_ls_goodness_of_fit_ref 1.045
_refine_ls_hydrogen_treatment constr
_refine_ls_matrix_type full
_refine_ls_number_parameters 100
_refine_ls_number_reflns 1409
_refine_ls_number_restraints 0
_refine_ls_restrained_S_all 1.045
_refine_ls_R_factor_all 0.0611
_refine_ls_R_factor_gt 0.0530
_refine_ls_shift/su_max 0.001
_refine_ls_shift/su_mean 0.000
_refine_ls_structure_factor_coef Fsqd
_refine_ls_weighting_details 'calc w=1/[\s^2^(Fo^2^)+(0.0900P)^2^+0.3000P] where P=(Fo^2^+2Fc^2^)/3'
_refine_ls_weighting_scheme calc
_refine_ls_wR_factor_gt 0.1440
_refine_ls_wR_factor_ref 0.1497
_reflns_number_gt 1216
_reflns_number_total 1409
_reflns_threshold_expression >2sigma(I)
_cod_data_source_file 1000001.cif
_cod_data_source_block PCOD1000001
_cod_depositor_comments
;
The following automatic conversions were performed:

data item '_symmetry_cell_setting' value 'Monoclinic' was changed to
'monoclinic' in accordance with the built-in table derived from the
CIF Core dictionary named 'cif_core.dic' version 2.4.5 last updated
on 2014-11-21.

Automatic conversion script
Id: cif_fix_values 6909 2019-04-08 15:41:33Z antanas 
;
_cod_original_sg_symbol_H-M P2(1)/c
_cod_database_code 7233833

loop_
_symmetry_equiv_pos_as_xyz
'x, y, z'
'-x, y+1/2, -z+1/2'
'-x, -y, -z'
'x, -y-1/2, z-1/2'

loop_
_atom_site_label
_atom_site_type_symbol
_atom_site_fract_x
_atom_site_fract_y
_atom_site_fract_z
_atom_site_U_iso_or_equiv
_atom_site_adp_type
_atom_site_occupancy
_atom_site_symmetry_multiplicity
_atom_site_calc_flag
_atom_site_refinement_flags
_atom_site_disorder_assembly
_atom_site_disorder_group
F1 F 0.94112(14) 0.12607(18) 0.14663(10) 0.0385(3) Uani 1 1 d . . .
O1 O 0.56379(15) 0.8686(2) -0.19216(10) 0.0298(3) Uani 1 1 d . . .
N1 N 0.61242(17) 0.7885(2) 0.09574(11) 0.0263(4) Uani 1 1 d . . .
H1 H 0.6005 0.8205 0.1638 0.032 Uiso 1 1 calc R . .
C1 C 0.54764(19) 0.9084(3) 0.00154(13) 0.0252(4) Uani 1 1 d . . .
C2 C 0.59981(19) 0.8017(3) -0.09532(13) 0.0244(4) Uani 1 1 d . . .
C3 C 0.6963(2) 0.6106(3) -0.04915(14) 0.0264(4) Uani 1 1 d . . .
C4 C 0.7760(2) 0.4455(3) -0.09835(15) 0.0290(4) Uani 1 1 d . . .
H4 H 0.7734 0.4460 -0.1762 0.035 Uiso 1 1 calc R . .
C5 C 0.8589(2) 0.2808(3) -0.03140(15) 0.0308(4) Uani 1 1 d . . .
H5 H 0.9145 0.1663 -0.0622 0.037 Uiso 1 1 calc R . .
C6 C 0.8586(2) 0.2878(3) 0.08221(15) 0.0301(4) Uani 1 1 d . . .
C7 C 0.7810(2) 0.4460(3) 0.13525(14) 0.0284(4) Uani 1 1 d . . .
H7 H 0.7835 0.4432 0.2131 0.034 Uiso 1 1 calc R . .
C8 C 0.69887(19) 0.6101(3) 0.06600(14) 0.0257(4) Uani 1 1 d . . .

loop_
_atom_site_aniso_label
_atom_site_aniso_U_11
_atom_site_aniso_U_22
_atom_site_aniso_U_33
_atom_site_aniso_U_23
_atom_site_aniso_U_13
_atom_site_aniso_U_12
F1 0.0484(7) 0.0329(6) 0.0337(7) 0.0053(4) 0.0069(5) 0.0131(4)
O1 0.0407(7) 0.0297(6) 0.0196(7) -0.0006(4) 0.0076(5) 0.0014(5)
N1 0.0372(7) 0.0249(7) 0.0178(7) -0.0003(5) 0.0076(5) 0.0015(5)
C1 0.0325(8) 0.0238(7) 0.0197(8) -0.0007(5) 0.0061(6) -0.0027(6)
C2 0.0308(7) 0.0243(7) 0.0188(8) -0.0018(5) 0.0068(5) -0.0030(6)
C3 0.0313(8) 0.0257(8) 0.0225(8) -0.0020(6) 0.0062(6) -0.0022(6)
C4 0.0346(8) 0.0295(8) 0.0234(8) -0.0042(6) 0.0071(6) -0.0007(6)
C5 0.0334(8) 0.0272(8) 0.0323(10) -0.0042(6) 0.0080(7) 0.0022(6)
C6 0.0333(8) 0.0267(8) 0.0294(9) 0.0018(6) 0.0044(6) 0.0020(6)
C7 0.0347(8) 0.0279(8) 0.0230(8) 0.0010(6) 0.0065(6) -0.0001(6)
C8 0.0298(8) 0.0243(7) 0.0233(9) -0.0014(5) 0.0055(6) -0.0022(6)

loop_
_atom_type_symbol
_atom_type_description
_atom_type_scat_dispersion_real
_atom_type_scat_dispersion_imag
_atom_type_scat_source
C C 0.0033 0.0016 'International Tables Vol C Tables 4.2.6.8 and 6.1.1.4'
H H 0.0000 0.0000 'International Tables Vol C Tables 4.2.6.8 and 6.1.1.4'
N N 0.0061 0.0033 'International Tables Vol C Tables 4.2.6.8 and 6.1.1.4'
O O 0.0106 0.0060 'International Tables Vol C Tables 4.2.6.8 and 6.1.1.4'
F F 0.0171 0.0103 'International Tables Vol C Tables 4.2.6.8 and 6.1.1.4'

loop_
_geom_angle_atom_site_label_1
_geom_angle_atom_site_label_2
_geom_angle_atom_site_label_3
_geom_angle
_geom_angle_site_symmetry_1
_geom_angle_site_symmetry_3
C1 N1 C8 109.17(13) . .
C1 C1 N1 125.68(19) 3_675 .
C1 C1 C2 126.13(19) 3_675 .
N1 C1 C2 108.19(13) . .
O1 C2 C3 130.30(15) . .
O1 C2 C1 124.79(15) . .
C3 C2 C1 104.92(14) . .
C4 C3 C8 120.91(15) . .
C4 C3 C2 132.09(16) . .
C8 C3 C2 107.00(14) . .
C5 C4 C3 118.76(16) . .
C4 C5 C6 118.26(15) . .
F1 C6 C7 117.02(16) . .
F1 C6 C5 117.51(15) . .
C7 C6 C5 125.47(16) . .
C6 C7 C8 115.08(16) . .
N1 C8 C7 127.78(15) . .
N1 C8 C3 110.71(14) . .
C7 C8 C3 121.52(15) . .

loop_
_geom_bond_atom_site_label_1
_geom_bond_atom_site_label_2
_geom_bond_distance
_geom_bond_site_symmetry_2
F1 C6 1.3572(19) .
O1 C2 1.235(2) .
N1 C1 1.382(2) .
N1 C8 1.383(2) .
C1 C1 1.357(3) 3_675
C1 C2 1.486(2) .
C2 C3 1.458(2) .
C3 C4 1.397(2) .
C3 C8 1.407(2) .
C4 C5 1.387(2) .
C5 C6 1.393(3) .
C6 C7 1.383(2) .
C7 C8 1.396(2) .
